data_2004152
loop_
_publ_author_name
'Sivakumar, K.'
'Fun, H.-K.'
'Ray, J. K.'
'Roy, B. C.'
'Nigam, G. D.'

_publ_section_title 1-(<i>p</i>-Chlorophenyl)-5\a-methoxycarbonylmethyl-4\b-(2-thienyl)pyrrolidin-2-one
_journal_issue 11
_journal_name_full 'Acta Crystallographica Section C'
_journal_page_first 2444
_journal_page_last 2446
_journal_paper_doi 10.1107/S0108270195006111
_journal_volume 51
_journal_year 1995
_chemical_formula_sum 'C17 H16 Cl N O3 S'
_chemical_formula_weight 349.82
_chemical_name_systematic
;
1-(p-Chlorophenyl)-4\b(2'-thienyl)-5\a-carbomethoxy methyl
pyrrolydin-2-one.
;
_space_group_IT_number 14
_symmetry_cell_setting monoclinic
_symmetry_space_group_name_Hall '-P 2ybc'
_symmetry_space_group_name_H-M 'P 1 21/c 1'
_audit_creation_method SHELXL
_cell_angle_alpha 90.00
_cell_angle_beta 101.65(1)
_cell_angle_gamma 90.00
_cell_formula_units_Z 4
_cell_length_a 9.632(1)
_cell_length_b 13.094(1)
_cell_length_c 13.226(1)
_cell_measurement_reflns_used 25
_cell_measurement_temperature 293(2)
_cell_measurement_theta_max 25
_cell_measurement_theta_min 8
_cell_volume 1633.7(3)
_computing_cell_refinement XSCANS
_computing_data_collection 'XSCANS (Siemens, 1991)'
_computing_data_reduction XSCANS
_computing_molecular_graphics 'SHELXTL/PC (Sheldrick, 1990b)'
_computing_publication_material SHELXL93
_computing_structure_refinement 'SHELXL93 (Sheldrick, 1993)'
_computing_structure_solution 'SHELXS86 (Sheldrick, 1990a)'
_diffrn_ambient_temperature 293(2)
_diffrn_measurement_device 'Siemens P4 4-circle'
_diffrn_measurement_method \q-2\q
_diffrn_radiation_monochromator graphite
_diffrn_radiation_source 'fine-focus sealed tube'
_diffrn_radiation_type MoK\a
_diffrn_radiation_wavelength 0.71073
_diffrn_reflns_av_R_equivalents 0.0260
_diffrn_reflns_av_sigmaI/netI 0.0353
_diffrn_reflns_limit_h_max 12
_diffrn_reflns_limit_h_min -1
_diffrn_reflns_limit_k_max 17
_diffrn_reflns_limit_k_min -1
_diffrn_reflns_limit_l_max 17
_diffrn_reflns_limit_l_min -17
_diffrn_reflns_number 4771
_diffrn_reflns_theta_max 27.50
_diffrn_reflns_theta_min 2.16
_diffrn_standards_decay_% <2
_diffrn_standards_interval_count 100
_diffrn_standards_number 3
_exptl_absorpt_coefficient_mu 0.375
_exptl_absorpt_correction_type none
_exptl_crystal_colour Colourless
_exptl_crystal_density_diffrn 1.422
_exptl_crystal_description 'Transparent blocks'
_exptl_crystal_F_000 728
_exptl_crystal_size_max 0.56
_exptl_crystal_size_mid 0.52
_exptl_crystal_size_min 0.38
_refine_diff_density_max 0.257
_refine_diff_density_min -0.356
_refine_ls_extinction_method none
_refine_ls_goodness_of_fit_all 1.082
_refine_ls_goodness_of_fit_obs 1.206
_refine_ls_hydrogen_treatment refall
_refine_ls_matrix_type full
_refine_ls_number_parameters 279
_refine_ls_number_reflns 3741
_refine_ls_number_restraints 8
_refine_ls_restrained_S_all 1.081
_refine_ls_restrained_S_obs 1.205
_refine_ls_R_factor_all 0.0559
_refine_ls_R_factor_obs 0.0424
_refine_ls_shift/esd_max -0.001
_refine_ls_shift/esd_mean 0.000
_refine_ls_structure_factor_coef Fsqd
_refine_ls_weighting_scheme
;
calc w = 1/[\s^2^(F~o~^2^) + (0.0657P)^2^ + 0.1977P]
where P = (F~o~^2^ + 2F~c~^2^)/3
;
_refine_ls_wR_factor_all 0.1266
_refine_ls_wR_factor_obs 0.1215
_reflns_number_observed 2837
_reflns_number_total 3741
_reflns_observed_criterion >2sigma(I)
_cod_data_source_file kh1028.cif
_cod_data_source_block jrbr1
_cod_depositor_comments
;
The following automatic conversions were performed:
'_symmetry_cell_setting' value 'Monoclinic' changed to 'monoclinic'
according to '/home/saulius/struct/CIF-dictionaries/cif_core.dic'
dictionary named 'cif_core.dic' version 2.4.1 from 2010-06-29.

Automatic conversion script
Id: cif_fix_enum 1527 2010-12-29 10:47:43Z saulius 

The following automatic conversions were performed:

'_symmetry_cell_setting' value 'Monoclinic' changed to 'monoclinic'
according to /home/saulius/struct/CIF-dictionaries/cif_core.dic
dictionary named 'cif_core.dic' version 2.4.1 from
2010-06-29.

'_exptl_absorpt_correction_type' value 'None' changed to
'none' according to
/home/saulius/struct/CIF-dictionaries/cif_core.dic dictionary named
'cif_core.dic' version 2.4.1 from 2010-06-29.

'_geom_bond_publ_flag'
value 'Yes' changed to 'yes' according to
/home/saulius/struct/CIF-dictionaries/cif_core.dic dictionary named
'cif_core.dic' version 2.4.1 from 2010-06-29 (25
times).

'_geom_angle_publ_flag' value 'Yes' changed to 'yes'
according to /home/saulius/struct/CIF-dictionaries/cif_core.dic
dictionary named 'cif_core.dic' version 2.4.1 from 2010-06-29 (35
times).

Automatic conversion script
Id: cif_fix_values 1715 2011-07-08 13:25:40Z adriana 
;
_cod_original_cell_volume 1633.7(2)
_cod_original_sg_symbol_H-M 'P 21/c'
_cod_original_formula_sum 'C17 H16 Cl1 N1 O3 S1'
_cod_database_code 2004152

loop_
_symmetry_equiv_pos_as_xyz
'x, y, z'
'-x, y+1/2, -z+1/2'
'-x, -y, -z'
'x, -y-1/2, z-1/2'

loop_
_atom_site_aniso_label
_atom_site_aniso_U_11
_atom_site_aniso_U_22
_atom_site_aniso_U_33
_atom_site_aniso_U_12
_atom_site_aniso_U_13
_atom_site_aniso_U_23
Cl1 0.0787(4) 0.0500(3) 0.0914(5) -0.0205(3) -0.0032(3) -0.0058(3)
S1 0.0551(4) 0.0576(4) 0.0439(3) 0.0070(3) 0.0182(2) 0.0147(3)
S1' 0.0551(4) 0.0576(4) 0.0439(3) 0.0070(3) 0.0182(2) 0.0147(3)
O1 0.0706(9) 0.0608(8) 0.0369(6) -0.0101(7) 0.0280(6) -0.0066(6)
O2 0.0586(9) 0.0602(8) 0.0506(8) 0.0038(7) 0.0266(7) 0.0160(7)
O3 0.0446(8) 0.0768(11) 0.0619(9) 0.0153(7) 0.0268(7) 0.0132(8)
N1 0.0353(7) 0.0390(7) 0.0277(6) -0.0022(6) 0.0115(5) 0.0005(5)
C1 0.0504(11) 0.0533(11) 0.0402(9) -0.0110(9) 0.0194(8) -0.0037(8)
C2 0.0451(11) 0.0536(11) 0.0564(11) -0.0112(9) 0.0180(9) 0.0031(9)
C3 0.0368(9) 0.0397(9) 0.0559(11) -0.0021(8) -0.0007(8) 0.0000(8)
C4 0.0552(12) 0.0492(11) 0.0392(9) 0.0008(9) 0.0039(8) -0.0064(8)
C5 0.0507(11) 0.0464(10) 0.0334(8) -0.0015(9) 0.0136(8) 0.0010(7)
C6 0.0298(8) 0.0366(8) 0.0333(7) 0.0029(6) 0.0084(6) 0.0022(6)
C7 0.0429(9) 0.0447(9) 0.0278(7) 0.0004(8) 0.0095(7) 0.0007(7)
C8 0.0524(11) 0.0477(10) 0.0313(8) -0.0078(9) 0.0064(8) -0.0030(7)
C9 0.0356(9) 0.0392(9) 0.0340(8) -0.0045(7) 0.0080(7) 0.0009(7)
C10 0.0332(8) 0.0376(8) 0.0291(7) 0.0009(7) 0.0110(6) 0.0043(6)
C11 0.0376(9) 0.0469(10) 0.0433(10) 0.0062(8) 0.0160(8) 0.0115(8)
C12 0.0376(9) 0.0486(10) 0.0346(8) -0.0006(8) 0.0136(7) -0.0009(8)
C13 0.0517(14) 0.104(2) 0.081(2) 0.004(2) 0.0405(14) 0.001(2)
C14 0.0405(9) 0.0348(8) 0.0352(8) -0.0033(7) 0.0096(7) -0.0004(7)
C15 0.0518(13) 0.0440(12) 0.0441(13) 0.0024(10) 0.0220(10) 0.0093(10)
C15' 0.0518(13) 0.0440(12) 0.0441(13) 0.0024(10) 0.0220(10) 0.0093(10)
C16 0.0450(11) 0.0509(12) 0.0713(14) 0.0071(10) 0.0090(10) 0.0019(10)
C17 0.0631(13) 0.0490(12) 0.0539(12) 0.0076(10) 0.0070(10) 0.0081(9)

loop_
_atom_site_label
_atom_site_occupancy
_atom_site_fract_x
_atom_site_fract_y
_atom_site_fract_z
_atom_site_U_iso_or_equiv
_atom_site_thermal_displace_type
_atom_site_calc_flag
_atom_site_refinement_flags
_atom_site_type_symbol
Cl1 1 0.45189(8) 0.93742(5) 0.37594(6) 0.0762(2) Uani d . Cl
S1 0.893(2) 0.08811(7) 0.25578(5) 0.42483(5) 0.0511(2) Uani d PD S
S1' 0.107(2) 0.2859(5) 0.3111(5) 0.2865(5) 0.0511(2) Uani d PD S
O1 1 0.1932(2) 0.52573(12) 0.08627(9) 0.0537(4) Uani d . O
O2 1 -0.1626(2) 0.46190(12) 0.42664(10) 0.0543(4) Uani d . O
O3 1 -0.30253(15) 0.59026(13) 0.35697(12) 0.0589(4) Uani d . O
N1 1 0.13951(15) 0.55281(11) 0.24761(10) 0.0333(3) Uani d . N
C1 1 0.2880(2) 0.6955(2) 0.21245(15) 0.0466(5) Uani d . C
C2 1 0.3597(2) 0.7852(2) 0.2429(2) 0.0506(5) Uani d . C
C3 1 0.3617(2) 0.82415(15) 0.3394(2) 0.0456(4) Uani d . C
C4 1 0.2916(2) 0.7747(2) 0.4057(2) 0.0487(5) Uani d . C
C5 1 0.2195(2) 0.6853(2) 0.37572(14) 0.0428(4) Uani d . C
C6 1 0.2154(2) 0.64405(13) 0.27794(12) 0.0330(3) Uani d . C
C7 1 0.1325(2) 0.50250(14) 0.15480(12) 0.0381(4) Uani d . C
C8 1 0.0340(2) 0.4130(2) 0.15277(14) 0.0441(4) Uani d . C
C9 1 0.0203(2) 0.39780(13) 0.26534(13) 0.0361(4) Uani d . C
C10 1 0.0444(2) 0.50713(13) 0.30972(12) 0.0327(3) Uani d . C
C11 1 -0.0924(2) 0.5683(2) 0.29808(15) 0.0415(4) Uani d . C
C12 1 -0.1867(2) 0.53251(15) 0.36816(13) 0.0394(4) Uani d . C
C13 1 -0.4033(3) 0.5636(3) 0.4197(3) 0.0753(8) Uani d . C
C14 1 0.1262(2) 0.32366(13) 0.32304(12) 0.0366(4) Uani d D C
C15 0.893(2) 0.2623(3) 0.2991(2) 0.3107(2) 0.0449(5) Uani d PD C
H15 0.893(2) 0.3032(3) 0.3303(2) 0.2606(2) 0.080 Uiso d PR H
C15' 0.107(2) 0.1261(10) 0.2559(15) 0.4041(14) 0.0449(5) Uani d PD C
H15' 0.107(2) 0.0670(10) 0.2773(15) 0.4475(14) 0.080 Uiso d PR H
C16 1 0.3288(2) 0.2238(2) 0.3812(2) 0.0561(5) Uani d D C
C17 1 0.2462(3) 0.1957(2) 0.4466(2) 0.0560(5) Uani d D C
H1 1 0.2828(28) 0.6710(22) 0.1469(21) 0.079(8) Uiso d . H
H2 1 0.4071(28) 0.8253(22) 0.1946(20) 0.076(8) Uiso d . H
H4 1 0.2900(28) 0.8037(21) 0.4698(21) 0.077(8) Uiso d . H
H5 1 0.1760(26) 0.6527(18) 0.4201(18) 0.058(6) Uiso d . H
H8A 1 0.0741(24) 0.3559(18) 0.1247(17) 0.055(6) Uiso d . H
H8B 1 -0.0587(25) 0.4327(17) 0.1074(17) 0.054(6) Uiso d . H
H9 1 -0.0719(22) 0.3729(15) 0.2698(15) 0.042(5) Uiso d . H
H10 1 0.0934(17) 0.5077(12) 0.3837(13) 0.025(4) Uiso d . H
H11A 1 -0.1434(23) 0.5676(16) 0.2314(16) 0.045(5) Uiso d . H
H11B 1 -0.0693(25) 0.6389(19) 0.3111(18) 0.059(7) Uiso d . H
H13A 1 -0.4480(47) 0.4988(32) 0.3945(31) 0.138(16) Uiso d . H
H13B 1 -0.3589(39) 0.5602(27) 0.4909(29) 0.110(12) Uiso d . H
H13C 1 -0.4782(53) 0.6047(34) 0.4005(33) 0.148(17) Uiso d . H
H16 1 0.4204(29) 0.2010(21) 0.3822(19) 0.074(8) Uiso d . H
H17 1 0.2678(27) 0.1432(19) 0.4959(19) 0.070(7) Uiso d . H

loop_
_atom_type_symbol
_atom_type_description
_atom_type_scat_dispersion_real
_atom_type_scat_dispersion_imag
_atom_type_scat_source
C C 0.0033 0.0016 'International Tables Vol C Tables 4.2.6.8 and 6.1.1.4'
H H 0.0000 0.0000 'International Tables Vol C Tables 4.2.6.8 and 6.1.1.4'
N N 0.0061 0.0033 'International Tables Vol C Tables 4.2.6.8 and 6.1.1.4'
O O 0.0106 0.0060 'International Tables Vol C Tables 4.2.6.8 and 6.1.1.4'
S S 0.1246 0.1234 'International Tables Vol C Tables 4.2.6.8 and 6.1.1.4'
Cl Cl 0.1484 0.1585 'International Tables Vol C Tables 4.2.6.8 and 6.1.1.4'

loop_
_geom_angle_atom_site_label_1
_geom_angle_atom_site_label_2
_geom_angle_atom_site_label_3
_geom_angle
_geom_angle_publ_flag
C15' S1 C17 50.1(5) ?
C15' S1 C14 43.2(6) ?
C17 S1 C14 92.69(10) yes
C16 S1' C14 87.4(2) ?
C12 O3 C13 116.4(2) yes
C7 N1 C6 125.70(13) yes
C7 N1 C10 112.12(13) yes
C6 N1 C10 121.85(13) yes
C2 C1 C6 121.0(2) yes
C3 C2 C1 120.0(2) yes
C2 C3 C4 120.2(2) yes
C2 C3 Cl1 119.2(2) yes
C4 C3 Cl1 120.6(2) yes
C3 C4 C5 120.1(2) yes
C4 C5 C6 120.9(2) yes
C1 C6 C5 117.8(2) yes
C1 C6 N1 121.87(15) yes
C5 C6 N1 120.38(15) yes
O1 C7 N1 126.8(2) yes
O1 C7 C8 125.4(2) yes
N1 C7 C8 107.74(14) yes
C7 C8 C9 105.11(14) yes
C14 C9 C8 113.3(2) yes
C14 C9 C10 111.82(14) yes
C8 C9 C10 102.29(14) yes
N1 C10 C11 110.64(13) yes
N1 C10 C9 103.07(13) yes
C11 C10 C9 112.84(15) yes
C12 C11 C10 113.17(15) yes
O2 C12 O3 124.0(2) yes
O2 C12 C11 125.3(2) yes
O3 C12 C11 110.7(2) yes
C15' C14 C15 95.2(3) ?
C15' C14 C9 134.3(2) ?
C15 C14 C9 130.5(2) yes
C15' C14 S1' 107.2(2) ?
C9 C14 S1' 118.4(2) ?
C15' C14 S1 14.2(3) ?
C15 C14 S1 109.19(15) yes
C9 C14 S1 120.27(12) yes
S1' C14 S1 121.27(15) ?
C14 C15 C16 113.2(2) yes
S1 C15' C14 122.6(8) ?
S1 C15' C17 114.2(7) ?
C14 C15' C17 122.2(3) ?
C17 C16 C15 111.6(2) yes
C17 C16 S1' 125.3(2) ?
C15 C16 S1' 13.74(14) ?
C16 C17 C15' 97.7(3) ?
C16 C17 S1 113.3(2) yes

loop_
_geom_bond_atom_site_label_1
_geom_bond_atom_site_label_2
_geom_bond_distance
_geom_bond_publ_flag
Cl1 C3 1.737(2) yes
S1 C17 1.686(2) yes
S1 C14 1.714(2) yes
S1' C16 1.684(3) ?
S1' C14 1.711(2) ?
O1 C7 1.213(2) yes
O2 C12 1.198(2) yes
O3 C12 1.331(2) yes
O3 C13 1.441(3) yes
N1 C7 1.383(2) yes
N1 C6 1.416(2) yes
N1 C10 1.475(2) yes
C1 C2 1.380(3) yes
C1 C6 1.392(2) yes
C2 C3 1.371(3) yes
C3 C4 1.372(3) yes
C4 C5 1.377(3) yes
C5 C6 1.395(2) yes
C7 C8 1.505(3) yes
C8 C9 1.534(2) yes
C9 C14 1.500(2) yes
C9 C10 1.547(2) yes
C10 C11 1.523(2) yes
C11 C12 1.498(2) yes
C14 C15' 1.391(3) ?
C14 C15 1.392(3) yes
C15 C16 1.418(3) yes
C15' C17 1.418(3) ?
C16 C17 1.340(3) yes
